data_4033222
loop_
_publ_author_name
'Yuan, Kang'
'Wang, Xiang'
'Mellerup, Soren K.'
'Kozin, Igor'
'Wang, Suning'

_publ_section_title
;
 Spiro-BODIPYs with a Diaryl Chelate: Impact on Aggregation and
 Luminescence.
;
_journal_issue 24
_journal_name_full 'The Journal of organic chemistry'
_journal_page_first 13481
_journal_page_last 13487
_journal_paper_doi 10.1021/acs.joc.7b02602
_journal_volume 82
_journal_year 2017
_chemical_formula_sum 'C28 H29 B N2 O S'
_chemical_formula_weight 452.40
_space_group_crystal_system triclinic
_space_group_IT_number 2
_space_group_name_Hall '-P 1'
_space_group_name_H-M_alt 'P -1'
_symmetry_space_group_name_Hall '-P 1'
_symmetry_space_group_name_H-M 'P -1'
_atom_sites_solution_hydrogens geom
_audit_creation_method SHELXL-2014/7
_cell_angle_alpha 101.18(3)
_cell_angle_beta 94.22(3)
_cell_angle_gamma 97.69(3)
_cell_formula_units_Z 2
_cell_length_a 7.8293(16)
_cell_length_b 12.489(3)
_cell_length_c 12.762(3)
_cell_measurement_reflns_used 3268
_cell_measurement_temperature 180(2)
_cell_measurement_theta_max 25.03
_cell_measurement_theta_min 2.56
_cell_volume 1206.8(5)
_computing_cell_refinement 'Bruker SAINT'
_computing_data_collection 'Bruker APEX2'
_computing_data_reduction 'Bruker SAINT'
_computing_molecular_graphics 'Bruker SHELXTL'
_computing_publication_material 'Bruker SHELXTL'
_computing_structure_refinement 'SHELXL-2014/7 (Sheldrick, 2014)'
_computing_structure_solution 'SHELXS-97 (Sheldrick 2008)'
_diffrn_ambient_temperature 180(2)
_diffrn_measured_fraction_theta_full 0.999
_diffrn_measured_fraction_theta_max 0.992
_diffrn_measurement_device_type 'Bruker APEX-II CCD'
_diffrn_measurement_method '\f and \w scans'
_diffrn_radiation_type MoK\a
_diffrn_radiation_wavelength 0.71073
_diffrn_reflns_av_R_equivalents 0.0480
_diffrn_reflns_av_unetI/netI 0.0437
_diffrn_reflns_Laue_measured_fraction_full 0.999
_diffrn_reflns_Laue_measured_fraction_max 0.992
_diffrn_reflns_limit_h_max 10
_diffrn_reflns_limit_h_min -10
_diffrn_reflns_limit_k_max 16
_diffrn_reflns_limit_k_min -16
_diffrn_reflns_limit_l_max 16
_diffrn_reflns_limit_l_min -16
_diffrn_reflns_number 20913
_diffrn_reflns_point_group_measured_fraction_full 0.999
_diffrn_reflns_point_group_measured_fraction_max 0.992
_diffrn_reflns_theta_full 26.000
_diffrn_reflns_theta_max 27.444
_diffrn_reflns_theta_min 1.635
_exptl_absorpt_coefficient_mu 0.158
_exptl_absorpt_correction_T_max 0.991
_exptl_absorpt_correction_T_min 0.981
_exptl_absorpt_correction_type multi-scan
_exptl_crystal_colour orange
_exptl_crystal_density_diffrn 1.245
_exptl_crystal_description block
_exptl_crystal_F_000 480
_exptl_crystal_size_max 0.120
_exptl_crystal_size_mid 0.080
_exptl_crystal_size_min 0.060
_refine_diff_density_max 0.263
_refine_diff_density_min -0.299
_refine_diff_density_rms 0.042
_refine_ls_extinction_method none
_refine_ls_goodness_of_fit_ref 1.074
_refine_ls_hydrogen_treatment constr
_refine_ls_matrix_type full
_refine_ls_number_parameters 304
_refine_ls_number_reflns 5476
_refine_ls_number_restraints 0
_refine_ls_restrained_S_all 1.074
_refine_ls_R_factor_all 0.0785
_refine_ls_R_factor_gt 0.0480
_refine_ls_shift/su_max 0.001
_refine_ls_shift/su_mean 0.000
_refine_ls_structure_factor_coef Fsqd
_refine_ls_weighting_details 'w=1/[\s^2^(Fo^2^)+(0.0530P)^2^+0.2138P] where P=(Fo^2^+2Fc^2^)/3'
_refine_ls_weighting_scheme calc
_refine_ls_wR_factor_gt 0.1155
_refine_ls_wR_factor_ref 0.1316
_reflns_Friedel_coverage 0.000
_reflns_number_gt 3636
_reflns_number_total 5476
_reflns_threshold_expression 'I > 2\s(I)'
_cod_data_source_file jo7b02602_si_002.cif
_cod_data_source_block 1a
_cod_depositor_comments
;
Adding full bibliography for 4033222--4033226.cif.

2020-09-21
Z value and formula fixed to values more according to usual
chemical conventions.                 miguel
;
_cod_original_formula_sum 'C4.31 H4.46 B0.15 N0.31 O0.15 S0.15'
_cod_original_formula_weight 69.60
_cod_original_formula_units_Z 13
_cod_original_cell_volume 1206.7(5)
_cod_database_code 4033222
_shelx_shelxl_version_number 2014/7
_shelx_space_group_comment
; 
The symmetry employed for this shelxl refinement is uniquely defined 
by the following loop, which should always be used as a source of 
symmetry information in preference to the above space-group names. 
They are only intended as comments. 
;
_shelx_estimated_absorpt_t_min 0.981
_shelx_estimated_absorpt_t_max 0.991

loop_
_space_group_symop_operation_xyz
'x, y, z'
'-x, -y, -z'

loop_
_atom_site_label
_atom_site_type_symbol
_atom_site_fract_x
_atom_site_fract_y
_atom_site_fract_z
_atom_site_U_iso_or_equiv
_atom_site_adp_type
_atom_site_occupancy
_atom_site_site_symmetry_order
_atom_site_calc_flag
_atom_site_refinement_flags_posn
_atom_site_refinement_flags_adp
B1 B 0.2920(2) 0.61987(16) 0.26894(15) 0.0291(4) Uani 1 1 d . .
S1 S 0.41707(8) 0.88819(4) 0.30263(4) 0.05255(18) Uani 1 1 d . .
O1 O 1.0443(2) 0.09346(13) 0.20136(14) 0.0652(5) Uani 1 1 d . .
N1 N 0.12705(17) 0.55879(12) 0.30627(11) 0.0303(3) Uani 1 1 d . .
N2 N 0.38706(18) 0.52530(12) 0.21097(11) 0.0298(3) Uani 1 1 d . .
C1 C 0.2330(2) 0.69057(15) 0.18461(13) 0.0317(4) Uani 1 1 d . .
C2 C 0.1204(2) 0.63713(16) 0.09412(13) 0.0369(4) Uani 1 1 d . .
H2A H 0.0820 0.5602 0.0853 0.044 Uiso 1 1 calc R U
C3 C 0.0629(3) 0.69055(18) 0.01762(15) 0.0464(5) Uani 1 1 d . .
H3A H -0.0144 0.6511 -0.0425 0.056 Uiso 1 1 calc R U
C4 C 0.1176(3) 0.80156(19) 0.02825(17) 0.0520(6) Uani 1 1 d . .
H4A H 0.0790 0.8392 -0.0249 0.062 Uiso 1 1 calc R U
C5 C 0.2278(3) 0.85792(18) 0.11549(16) 0.0476(5) Uani 1 1 d . .
H5A H 0.2665 0.9346 0.1227 0.057 Uiso 1 1 calc R U
C6 C 0.2834(2) 0.80300(16) 0.19375(14) 0.0377(4) Uani 1 1 d . .
C7 C 0.4707(2) 0.80311(15) 0.39027(14) 0.0363(4) Uani 1 1 d . .
C8 C 0.5760(2) 0.85893(17) 0.48339(15) 0.0443(5) Uani 1 1 d . .
H8A H 0.6137 0.9361 0.4938 0.053 Uiso 1 1 calc R U
C9 C 0.6246(2) 0.80233(18) 0.55939(15) 0.0466(5) Uani 1 1 d . .
H9A H 0.6950 0.8402 0.6230 0.056 Uiso 1 1 calc R U
C10 C 0.5715(2) 0.69082(18) 0.54356(15) 0.0439(5) Uani 1 1 d . .
H10A H 0.6056 0.6511 0.5960 0.053 Uiso 1 1 calc R U
C11 C 0.4688(2) 0.63661(16) 0.45149(14) 0.0354(4) Uani 1 1 d . .
H11A H 0.4335 0.5592 0.4416 0.042 Uiso 1 1 calc R U
C12 C 0.4146(2) 0.69079(14) 0.37222(13) 0.0307(4) Uani 1 1 d . .
C13 C 0.0039(2) 0.60491(16) 0.35768(14) 0.0378(4) Uani 1 1 d . .
C14 C -0.1217(3) 0.52212(18) 0.37552(16) 0.0446(5) Uani 1 1 d . .
H14A H -0.2227 0.5334 0.4105 0.054 Uiso 1 1 calc R U
C15 C -0.0755(2) 0.42243(17) 0.33446(15) 0.0411(5) Uani 1 1 d . .
C16 C 0.0814(2) 0.44529(15) 0.29079(13) 0.0313(4) Uani 1 1 d . .
C17 C 0.1829(2) 0.37540(15) 0.23834(13) 0.0325(4) Uani 1 1 d . .
H17A H 0.1486 0.2980 0.2292 0.039 Uiso 1 1 calc R U
C18 C 0.3318(2) 0.41315(14) 0.19869(13) 0.0311(4) Uani 1 1 d . .
C19 C 0.4494(2) 0.35434(16) 0.14256(14) 0.0388(4) Uani 1 1 d . .
C20 C 0.5743(2) 0.43255(17) 0.12143(15) 0.0421(5) Uani 1 1 d . .
H20A H 0.6722 0.4184 0.0841 0.050 Uiso 1 1 calc R U
C21 C 0.5339(2) 0.53633(16) 0.16392(14) 0.0361(4) Uani 1 1 d . .
C22 C 0.0054(3) 0.72537(17) 0.38720(18) 0.0496(5) Uani 1 1 d . .
H22A H 0.1125 0.7598 0.4327 0.074 Uiso 1 1 calc R U
H22B H -0.0945 0.7405 0.4265 0.074 Uiso 1 1 calc R U
H22C H -0.0007 0.7557 0.3220 0.074 Uiso 1 1 calc R U
C23 C -0.1677(3) 0.31053(19) 0.3327(2) 0.0596(6) Uani 1 1 d . .
H23A H -0.2693 0.3164 0.3728 0.089 Uiso 1 1 calc R U
H23B H -0.0899 0.2685 0.3659 0.089 Uiso 1 1 calc R U
H23C H -0.2051 0.2726 0.2582 0.089 Uiso 1 1 calc R U
C24 C 0.4351(3) 0.23193(17) 0.11317(19) 0.0558(6) Uani 1 1 d . .
H24A H 0.5235 0.2119 0.0655 0.084 Uiso 1 1 calc R U
H24B H 0.3198 0.2007 0.0762 0.084 Uiso 1 1 calc R U
H24C H 0.4525 0.2026 0.1784 0.084 Uiso 1 1 calc R U
C25 C 0.6329(2) 0.64459(17) 0.15968(16) 0.0449(5) Uani 1 1 d . .
H25A H 0.6635 0.6884 0.2328 0.067 Uiso 1 1 calc R U
H25B H 0.5621 0.6838 0.1181 0.067 Uiso 1 1 calc R U
H25C H 0.7389 0.6333 0.1254 0.067 Uiso 1 1 calc R U
C26 C 0.9232(4) 0.0090(3) 0.3324(2) 0.0910(10) Uani 1 1 d . .
H26A H 1.0319 0.0431 0.3764 0.136 Uiso 1 1 calc R U
H26B H 0.9051 -0.0706 0.3302 0.136 Uiso 1 1 calc R U
H26C H 0.8267 0.0416 0.3638 0.136 Uiso 1 1 calc R U
C27 C 0.9320(3) 0.02862(18) 0.2225(2) 0.0576(6) Uani 1 1 d . .
C28 C 0.7964(4) -0.0364(3) 0.1387(3) 0.1013(11) Uani 1 1 d . .
H28A H 0.8271 -0.0263 0.0679 0.152 Uiso 1 1 calc R U
H28B H 0.6849 -0.0113 0.1513 0.152 Uiso 1 1 calc R U
H28C H 0.7874 -0.1148 0.1417 0.152 Uiso 1 1 calc R U

loop_
_atom_site_aniso_label
_atom_site_aniso_U_11
_atom_site_aniso_U_22
_atom_site_aniso_U_33
_atom_site_aniso_U_23
_atom_site_aniso_U_13
_atom_site_aniso_U_12
B1 0.0274(9) 0.0333(11) 0.0252(9) 0.0019(8) 0.0014(8) 0.0060(8)
S1 0.0660(4) 0.0362(3) 0.0490(3) 0.0070(2) -0.0128(3) -0.0028(2)
O1 0.0664(11) 0.0460(9) 0.0801(12) 0.0138(8) 0.0065(9) -0.0030(8)
N1 0.0281(7) 0.0352(8) 0.0264(7) 0.0028(6) 0.0011(6) 0.0071(6)
N2 0.0293(7) 0.0348(8) 0.0238(7) 0.0023(6) 0.0006(6) 0.0059(6)
C1 0.0306(9) 0.0384(10) 0.0256(9) 0.0035(7) 0.0019(7) 0.0090(7)
C2 0.0377(10) 0.0439(11) 0.0278(9) 0.0036(8) -0.0024(8) 0.0097(8)
C3 0.0490(12) 0.0581(14) 0.0307(10) 0.0064(9) -0.0071(8) 0.0133(10)
C4 0.0605(13) 0.0616(14) 0.0398(12) 0.0209(10) -0.0030(10) 0.0194(11)
C5 0.0568(13) 0.0429(12) 0.0469(12) 0.0172(9) 0.0024(10) 0.0112(10)
C6 0.0405(10) 0.0405(11) 0.0321(10) 0.0077(8) 0.0009(8) 0.0072(8)
C7 0.0345(9) 0.0397(10) 0.0310(9) 0.0001(8) -0.0003(7) 0.0052(8)
C8 0.0406(10) 0.0466(12) 0.0370(11) -0.0063(9) -0.0031(8) 0.0010(9)
C9 0.0370(10) 0.0633(14) 0.0301(10) -0.0077(9) -0.0066(8) 0.0049(10)
C10 0.0389(10) 0.0607(14) 0.0297(10) 0.0057(9) -0.0054(8) 0.0098(9)
C11 0.0323(9) 0.0446(11) 0.0283(9) 0.0041(8) -0.0010(7) 0.0093(8)
C12 0.0277(8) 0.0382(10) 0.0252(9) 0.0021(7) 0.0019(7) 0.0081(7)
C13 0.0335(9) 0.0480(12) 0.0319(10) 0.0042(8) 0.0039(8) 0.0113(9)
C14 0.0333(10) 0.0562(13) 0.0469(12) 0.0119(10) 0.0119(9) 0.0094(9)
C15 0.0347(10) 0.0499(12) 0.0395(11) 0.0124(9) 0.0033(8) 0.0045(9)
C16 0.0309(9) 0.0365(10) 0.0260(9) 0.0074(7) -0.0027(7) 0.0045(8)
C17 0.0346(9) 0.0344(10) 0.0265(9) 0.0052(7) -0.0063(7) 0.0046(8)
C18 0.0327(9) 0.0337(9) 0.0247(9) 0.0010(7) -0.0032(7) 0.0080(7)
C19 0.0396(10) 0.0436(11) 0.0306(10) -0.0019(8) -0.0008(8) 0.0137(9)
C20 0.0371(10) 0.0521(12) 0.0358(11) -0.0004(9) 0.0090(8) 0.0135(9)
C21 0.0323(9) 0.0461(11) 0.0284(9) 0.0034(8) 0.0020(7) 0.0070(8)
C22 0.0466(12) 0.0470(12) 0.0549(13) 0.0006(10) 0.0122(10) 0.0169(10)
C23 0.0500(13) 0.0556(14) 0.0757(16) 0.0218(12) 0.0165(12) -0.0004(11)
C24 0.0589(14) 0.0462(13) 0.0574(14) -0.0068(10) 0.0071(11) 0.0163(11)
C25 0.0359(10) 0.0520(13) 0.0459(12) 0.0090(10) 0.0097(9) 0.0020(9)
C26 0.098(2) 0.086(2) 0.090(2) 0.0422(18) -0.0006(17) -0.0103(17)
C27 0.0591(14) 0.0382(12) 0.0737(16) 0.0116(11) 0.0049(12) 0.0016(11)
C28 0.091(2) 0.105(2) 0.086(2) 0.0026(18) 0.0001(17) -0.0359(19)

loop_
_atom_type_symbol
_atom_type_description
_atom_type_scat_dispersion_real
_atom_type_scat_dispersion_imag
_atom_type_scat_source
C C 0.0033 0.0016 'International Tables Vol C Tables 4.2.6.8 and 6.1.1.4'
H H 0.0000 0.0000 'International Tables Vol C Tables 4.2.6.8 and 6.1.1.4'
B B 0.0013 0.0007 'International Tables Vol C Tables 4.2.6.8 and 6.1.1.4'
N N 0.0061 0.0033 'International Tables Vol C Tables 4.2.6.8 and 6.1.1.4'
O O 0.0106 0.0060 'International Tables Vol C Tables 4.2.6.8 and 6.1.1.4'
S S 0.1246 0.1234 'International Tables Vol C Tables 4.2.6.8 and 6.1.1.4'

loop_
_geom_angle_atom_site_label_1
_geom_angle_atom_site_label_2
_geom_angle_atom_site_label_3
_geom_angle
N1 B1 N2 105.03(14)
N1 B1 C1 108.96(14)
N2 B1 C1 109.44(14)
N1 B1 C12 109.36(14)
N2 B1 C12 109.28(14)
C1 B1 C12 114.35(15)
C7 S1 C6 106.63(9)
C13 N1 C16 107.30(15)
C13 N1 B1 127.05(15)
C16 N1 B1 125.65(15)
C21 N2 C18 106.84(15)
C21 N2 B1 127.54(15)
C18 N2 B1 125.61(14)
C6 C1 C2 115.98(16)
C6 C1 B1 125.29(15)
C2 C1 B1 118.72(16)
C3 C2 C1 122.98(18)
C3 C2 H2A 118.5
C1 C2 H2A 118.5
C2 C3 C4 119.54(18)
C2 C3 H3A 120.2
C4 C3 H3A 120.2
C5 C4 C3 119.85(18)
C5 C4 H4A 120.1
C3 C4 H4A 120.1
C4 C5 C6 120.11(19)
C4 C5 H5A 119.9
C6 C5 H5A 119.9
C1 C6 C5 121.52(17)
C1 C6 S1 124.16(14)
C5 C6 S1 114.31(15)
C12 C7 C8 121.54(18)
C12 C7 S1 124.33(13)
C8 C7 S1 114.12(15)
C9 C8 C7 119.97(19)
C9 C8 H8A 120.0
C7 C8 H8A 120.0
C8 C9 C10 119.83(17)
C8 C9 H9A 120.1
C10 C9 H9A 120.1
C9 C10 C11 119.75(19)
C9 C10 H10A 120.1
C11 C10 H10A 120.1
C10 C11 C12 122.55(18)
C10 C11 H11A 118.7
C12 C11 H11A 118.7
C7 C12 C11 116.36(15)
C7 C12 B1 125.21(16)
C11 C12 B1 118.43(16)
N1 C13 C14 109.26(17)
N1 C13 C22 123.46(18)
C14 C13 C22 127.27(19)
C15 C14 C13 108.60(18)
C15 C14 H14A 125.7
C13 C14 H14A 125.7
C14 C15 C16 106.06(17)
C14 C15 C23 128.9(2)
C16 C15 C23 125.1(2)
C17 C16 N1 120.72(16)
C17 C16 C15 130.49(18)
N1 C16 C15 108.78(17)
C18 C17 C16 122.34(17)
C18 C17 H17A 118.8
C16 C17 H17A 118.8
C17 C18 N2 120.64(16)
C17 C18 C19 130.01(17)
N2 C18 C19 109.34(16)
C20 C19 C18 105.69(17)
C20 C19 C24 128.65(19)
C18 C19 C24 125.66(18)
C19 C20 C21 108.42(18)
C19 C20 H20A 125.8
C21 C20 H20A 125.8
N2 C21 C20 109.71(17)
N2 C21 C25 123.26(17)
C20 C21 C25 127.03(18)
C13 C22 H22A 109.5
C13 C22 H22B 109.5
H22A C22 H22B 109.5
C13 C22 H22C 109.5
H22A C22 H22C 109.5
H22B C22 H22C 109.5
C15 C23 H23A 109.5
C15 C23 H23B 109.5
H23A C23 H23B 109.5
C15 C23 H23C 109.5
H23A C23 H23C 109.5
H23B C23 H23C 109.5
C19 C24 H24A 109.5
C19 C24 H24B 109.5
H24A C24 H24B 109.5
C19 C24 H24C 109.5
H24A C24 H24C 109.5
H24B C24 H24C 109.5
C21 C25 H25A 109.5
C21 C25 H25B 109.5
H25A C25 H25B 109.5
C21 C25 H25C 109.5
H25A C25 H25C 109.5
H25B C25 H25C 109.5
C27 C26 H26A 109.5
C27 C26 H26B 109.5
H26A C26 H26B 109.5
C27 C26 H26C 109.5
H26A C26 H26C 109.5
H26B C26 H26C 109.5
O1 C27 C26 121.6(2)
O1 C27 C28 121.3(2)
C26 C27 C28 117.1(2)
C27 C28 H28A 109.5
C27 C28 H28B 109.5
H28A C28 H28B 109.5
C27 C28 H28C 109.5
H28A C28 H28C 109.5
H28B C28 H28C 109.5

loop_
_geom_bond_atom_site_label_1
_geom_bond_atom_site_label_2
_geom_bond_distance
B1 N1 1.563(2)
B1 N2 1.573(2)
B1 C1 1.598(3)
B1 C12 1.605(2)
S1 C7 1.751(2)
S1 C6 1.753(2)
O1 C27 1.196(3)
N1 C13 1.337(2)
N1 C16 1.386(2)
N2 C21 1.339(2)
N2 C18 1.384(2)
C1 C6 1.386(3)
C1 C2 1.397(2)
C2 C3 1.367(3)
C2 H2A 0.9500
C3 C4 1.372(3)
C3 H3A 0.9500
C4 C5 1.368(3)
C4 H4A 0.9500
C5 C6 1.393(3)
C5 H5A 0.9500
C7 C12 1.382(3)
C7 C8 1.399(2)
C8 C9 1.367(3)
C8 H8A 0.9500
C9 C10 1.370(3)
C9 H9A 0.9500
C10 C11 1.376(2)
C10 H10A 0.9500
C11 C12 1.393(2)
C11 H11A 0.9500
C13 C14 1.393(3)
C13 C22 1.476(3)
C14 C15 1.360(3)
C14 H14A 0.9500
C15 C16 1.403(3)
C15 C23 1.480(3)
C16 C17 1.371(3)
C17 C18 1.368(3)
C17 H17A 0.9500
C18 C19 1.405(3)
C19 C20 1.367(3)
C19 C24 1.489(3)
C20 C21 1.392(3)
C20 H20A 0.9500
C21 C25 1.479(3)
C22 H22A 0.9800
C22 H22B 0.9800
C22 H22C 0.9800
C23 H23A 0.9800
C23 H23B 0.9800
C23 H23C 0.9800
C24 H24A 0.9800
C24 H24B 0.9800
C24 H24C 0.9800
C25 H25A 0.9800
C25 H25B 0.9800
C25 H25C 0.9800
C26 C27 1.476(4)
C26 H26A 0.9800
C26 H26B 0.9800
C26 H26C 0.9800
C27 C28 1.482(3)
C28 H28A 0.9800
C28 H28B 0.9800
C28 H28C 0.9800

loop_
_geom_torsion_atom_site_label_1
_geom_torsion_atom_site_label_2
_geom_torsion_atom_site_label_3
_geom_torsion_atom_site_label_4
_geom_torsion
N2 B1 N1 C13 -178.71(15)
C1 B1 N1 C13 -61.5(2)
C12 B1 N1 C13 64.1(2)
N2 B1 N1 C16 0.7(2)
C1 B1 N1 C16 117.90(17)
C12 B1 N1 C16 -116.45(17)
N1 B1 N2 C21 179.03(15)
C1 B1 N2 C21 62.2(2)
C12 B1 N2 C21 -63.7(2)
N1 B1 N2 C18 -0.5(2)
C1 B1 N2 C18 -117.38(16)
C12 B1 N2 C18 116.70(16)
N1 B1 C1 C6 124.62(19)
N2 B1 C1 C6 -121.04(19)
C12 B1 C1 C6 1.9(3)
N1 B1 C1 C2 -54.7(2)
N2 B1 C1 C2 59.6(2)
C12 B1 C1 C2 -177.45(15)
C6 C1 C2 C3 0.6(3)
B1 C1 C2 C3 -179.98(18)
C1 C2 C3 C4 0.5(3)
C2 C3 C4 C5 -0.5(3)
C3 C4 C5 C6 -0.5(3)
C2 C1 C6 C5 -1.6(3)
B1 C1 C6 C5 179.02(18)
C2 C1 C6 S1 177.48(14)
B1 C1 C6 S1 -1.9(3)
C4 C5 C6 C1 1.6(3)
C4 C5 C6 S1 -177.57(17)
C7 S1 C6 C1 0.8(2)
C7 S1 C6 C5 179.90(16)
C6 S1 C7 C12 0.2(2)
C6 S1 C7 C8 -179.06(15)
C12 C7 C8 C9 -0.5(3)
S1 C7 C8 C9 178.80(16)
C7 C8 C9 C10 0.7(3)
C8 C9 C10 C11 -0.4(3)
C9 C10 C11 C12 -0.2(3)
C8 C7 C12 C11 -0.1(3)
S1 C7 C12 C11 -179.29(14)
C8 C7 C12 B1 179.17(17)
S1 C7 C12 B1 0.0(3)
C10 C11 C12 C7 0.5(3)
C10 C11 C12 B1 -178.87(17)
N1 B1 C12 C7 -123.40(19)
N2 B1 C12 C7 122.14(19)
C1 B1 C12 C7 -0.9(3)
N1 B1 C12 C11 55.9(2)
N2 B1 C12 C11 -58.6(2)
C1 B1 C12 C11 178.35(15)
C16 N1 C13 C14 -0.13(19)
B1 N1 C13 C14 179.39(15)
C16 N1 C13 C22 -179.05(17)
B1 N1 C13 C22 0.5(3)
N1 C13 C14 C15 0.1(2)
C22 C13 C14 C15 178.97(18)
C13 C14 C15 C16 0.0(2)
C13 C14 C15 C23 -179.3(2)
C13 N1 C16 C17 179.12(15)
B1 N1 C16 C17 -0.4(2)
C13 N1 C16 C15 0.12(18)
B1 N1 C16 C15 -179.41(14)
C14 C15 C16 C17 -178.93(18)
C23 C15 C16 C17 0.4(3)
C14 C15 C16 N1 -0.1(2)
C23 C15 C16 N1 179.23(18)
N1 C16 C17 C18 -0.3(2)
C15 C16 C17 C18 178.49(17)
C16 C17 C18 N2 0.5(2)
C16 C17 C18 C19 -179.27(17)
C21 N2 C18 C17 -179.63(15)
B1 N2 C18 C17 0.0(2)
C21 N2 C18 C19 0.15(18)
B1 N2 C18 C19 179.79(14)
C17 C18 C19 C20 179.57(17)
N2 C18 C19 C20 -0.17(19)
C17 C18 C19 C24 -0.1(3)
N2 C18 C19 C24 -179.80(17)
C18 C19 C20 C21 0.1(2)
C24 C19 C20 C21 179.74(19)
C18 N2 C21 C20 -0.06(19)
B1 N2 C21 C20 -179.70(15)
C18 N2 C21 C25 179.76(16)
B1 N2 C21 C25 0.1(3)
C19 C20 C21 N2 0.0(2)
C19 C20 C21 C25 -179.86(17)
